data_7228342
loop_
_publ_author_name
'Eusterwiemann, Steffen'
'Doerenkamp, Carsten'
'Dresselhaus, Thomas'
'Janka, Oliver'
'de Oliveira, Jr, Marcos'
'Daniliuc, Constantin Gabriel'
'Eckert, Helmut'
'Neugebauer, Johannes'
'Poettgen, Rainer'
'Studer, Armido'

_publ_section_title
;
 Strong Intermolecular Antiferromagnetic Verdazyl-Verdazyl Coupling in the
 Solid State
;
_journal_name_full 'Phys. Chem. Chem. Phys.'
_journal_paper_doi 10.1039/C7CP02950K
_journal_year 2017
_chemical_formula_sum 'C19 H17 Br2 N4 O Si'
_chemical_formula_weight 505.27
_space_group_crystal_system triclinic
_space_group_IT_number 2
_space_group_name_Hall '-P 1'
_space_group_name_H-M_alt 'P -1'
_symmetry_space_group_name_Hall '-P 1'
_symmetry_space_group_name_H-M 'P -1'
_atom_sites_solution_hydrogens geom
_audit_update_record
;
2017-03-17 deposited with the CCDC.
2017-05-30 downloaded from the CCDC.
;
_cell_angle_alpha 73.194(2)
_cell_angle_beta 85.0620(10)
_cell_angle_gamma 86.312(2)
_cell_formula_units_Z 2
_cell_length_a 7.0548(3)
_cell_length_b 10.8999(4)
_cell_length_c 13.8588(5)
_cell_measurement_reflns_used 9898
_cell_measurement_temperature 80.(2)
_cell_measurement_theta_max 27.5071
_cell_measurement_theta_min 2.8110
_cell_volume 1015.52(7)
_computing_cell_refinement 'SAINT V8.37A (Bruker AXS Inc., 2015)'
_computing_data_collection 'APEX2 v.2014.1--1 (Bruker AXS Inc., 2014)'
_computing_data_reduction 'SAINT V8.37A (Bruker AXS Inc., 2015)'
_computing_molecular_graphics 'XP (Sheldrick, 2014)'
_computing_publication_material 'SHELXL--2014 (Sheldrick, 2014)'
_computing_structure_refinement 'SHELXL-2014/7 (Sheldrick, 2014)'
_computing_structure_solution 'SHELXL--2014 (Sheldrick, 2014)'
_diffrn_ambient_temperature 80.(2)
_diffrn_detector_area_resol_mean 10.4167
_diffrn_measured_fraction_theta_full 0.994
_diffrn_measured_fraction_theta_max 0.994
_diffrn_measurement_device_type 'Bruker D8 Venture PHOTON 100 CMOS'
_diffrn_measurement_method 'omega and phi scans'
_diffrn_radiation_monochromator 'MX mirror'
_diffrn_radiation_type 'Mo K\a'
_diffrn_radiation_wavelength 0.71073
_diffrn_reflns_av_R_equivalents 0.0319
_diffrn_reflns_av_unetI/netI 0.0262
_diffrn_reflns_limit_h_max 9
_diffrn_reflns_limit_h_min -9
_diffrn_reflns_limit_k_max 14
_diffrn_reflns_limit_k_min -14
_diffrn_reflns_limit_l_max 17
_diffrn_reflns_limit_l_min -18
_diffrn_reflns_number 18645
_diffrn_reflns_theta_full 27.53
_diffrn_reflns_theta_max 27.53
_diffrn_reflns_theta_min 2.81
_diffrn_source 'Mo ImS'
_diffrn_source_type 'micro focus tube'
_exptl_absorpt_coefficient_mu 4.067
_exptl_absorpt_correction_T_max 0.71
_exptl_absorpt_correction_T_min 0.61
_exptl_absorpt_correction_type multi-scan
_exptl_absorpt_process_details
;
'Bruker AXS (2014). SADABS, Version 2014/2, Bruker AXS Inc., Madison,
Wisconsin, USA.'
;
_exptl_crystal_colour 'dark red'
_exptl_crystal_density_diffrn 1.652
_exptl_crystal_density_method 'not measured'
_exptl_crystal_description prism
_exptl_crystal_F_000 502
_exptl_crystal_size_max 0.346
_exptl_crystal_size_mid 0.145
_exptl_crystal_size_min 0.090
_refine_diff_density_max 0.362
_refine_diff_density_min -0.447
_refine_ls_extinction_method none
_refine_ls_goodness_of_fit_ref 1.042
_refine_ls_hydrogen_treatment constr
_refine_ls_matrix_type full
_refine_ls_number_parameters 247
_refine_ls_number_reflns 4658
_refine_ls_number_restraints 0
_refine_ls_restrained_S_all 1.042
_refine_ls_R_factor_all 0.0284
_refine_ls_R_factor_gt 0.0213
_refine_ls_shift/su_max 0.002
_refine_ls_shift/su_mean 0.000
_refine_ls_structure_factor_coef Fsqd
_refine_ls_weighting_details 'w=1/[\s^2^(Fo^2^)+(0.0188P)^2^+0.6099P] where P=(Fo^2^+2Fc^2^)/3'
_refine_ls_weighting_scheme calc
_refine_ls_wR_factor_gt 0.0462
_refine_ls_wR_factor_ref 0.0485
_reflns_number_gt 4072
_reflns_number_total 4658
_reflns_threshold_expression 'I > 2\s(I)'
_cod_data_source_file c7cp02950k2.cif
_cod_data_source_block stu8512
_cod_database_code 7228342

loop_
_space_group_symop_operation_xyz
'x, y, z'
'-x, -y, -z'

loop_
_atom_site_type_symbol
_atom_site_label
_atom_site_fract_x
_atom_site_fract_y
_atom_site_fract_z
_atom_site_U_iso_or_equiv
_atom_site_adp_type
_atom_site_calc_flag
_atom_site_refinement_flags_adp
_atom_site_refinement_flags_posn
_atom_site_occupancy
Br Br1 0.33303(2) 0.39269(2) 0.09043(2) 0.01352(5) Uani d . . 1
Br Br2 0.26189(2) 1.08030(2) 0.29644(2) 0.01533(5) Uani d . . 1
N N1 0.6949(2) 0.47448(13) 0.38245(10) 0.0089(3) Uani d . . 1
N N2 0.7669(2) 0.39999(14) 0.47068(10) 0.0096(3) Uani d . . 1
N N3 0.7408(2) 0.58729(14) 0.53136(10) 0.0098(3) Uani d . . 1
N N4 0.6704(2) 0.65563(13) 0.44127(10) 0.0087(3) Uani d . . 1
O O1 0.61168(18) 0.67115(12) 0.27764(9) 0.0118(2) Uani d . . 1
Si Si1 0.93670(7) 0.21476(5) 0.84398(4) 0.01146(10) Uani d . . 1
C C1 0.6557(2) 0.60632(16) 0.35970(13) 0.0091(3) Uani d . . 1
C C2 0.7843(2) 0.46357(16) 0.53861(12) 0.0087(3) Uani d . . 1
C C3 0.8538(2) 0.38799(16) 0.63359(13) 0.0098(3) Uani d . . 1
C C4 0.9011(2) 0.32228(17) 0.71437(13) 0.0117(3) Uani d . . 1
C C5 1.0935(3) 0.07438(18) 0.83427(14) 0.0168(4) Uani d . . 1
H H5A 1.2238 0.102 0.8129 0.025 Uiso calc U R 1
H H5B 1.047 0.0375 0.7845 0.025 Uiso calc U R 1
H H5C 1.0924 0.0097 0.9003 0.025 Uiso calc U R 1
C C6 0.6924(3) 0.1659(2) 0.89776(14) 0.0204(4) Uani d . . 1
H H6A 0.6381 0.1197 0.8563 0.031 Uiso calc U R 1
H H6B 0.6118 0.2424 0.8983 0.031 Uiso calc U R 1
H H6C 0.6989 0.1099 0.967 0.031 Uiso calc U R 1
C C7 1.0471(3) 0.30613(19) 0.91765(14) 0.0176(4) Uani d . . 1
H H7A 1.0635 0.2508 0.9863 0.026 Uiso calc U R 1
H H7B 0.9643 0.3808 0.9207 0.026 Uiso calc U R 1
H H7C 1.1714 0.3349 0.8847 0.026 Uiso calc U R 1
C C11 0.6988(2) 0.41490(16) 0.30211(12) 0.0086(3) Uani d . . 1
C C12 0.5382(2) 0.42842(16) 0.24734(12) 0.0093(3) Uani d . . 1
H H12 0.4264 0.4739 0.2636 0.011 Uiso calc U R 1
C C13 0.5466(2) 0.37365(16) 0.16853(13) 0.0104(3) Uani d . . 1
C C14 0.7074(3) 0.30433(17) 0.14505(13) 0.0124(3) Uani d . . 1
H H14 0.7096 0.266 0.0915 0.015 Uiso calc U R 1
C C15 0.8644(3) 0.29221(17) 0.20112(13) 0.0125(3) Uani d . . 1
H H15 0.9751 0.2453 0.1855 0.015 Uiso calc U R 1
C C16 0.8627(2) 0.34762(16) 0.28015(13) 0.0104(3) Uani d . . 1
H H16 0.9712 0.3395 0.3181 0.013 Uiso calc U R 1
C C21 0.6502(2) 0.79229(16) 0.42420(12) 0.0090(3) Uani d . . 1
C C22 0.4897(2) 0.85735(17) 0.37928(12) 0.0103(3) Uani d . . 1
H H22 0.3915 0.8127 0.363 0.012 Uiso calc U R 1
C C23 0.4782(2) 0.98926(17) 0.35922(12) 0.0102(3) Uani d . . 1
C C24 0.6177(2) 1.05730(17) 0.38387(13) 0.0119(3) Uani d . . 1
H H24 0.6059 1.148 0.3697 0.014 Uiso calc U R 1
C C25 0.7746(2) 0.98916(17) 0.42963(13) 0.0128(3) Uani d . . 1
H H25 0.871 1.0339 0.4474 0.015 Uiso calc U R 1
C C26 0.7932(2) 0.85642(17) 0.44997(13) 0.0105(3) Uani d . . 1
H H26 0.9016 0.8105 0.4809 0.013 Uiso calc U R 1

loop_
_atom_site_aniso_label
_atom_site_aniso_U_11
_atom_site_aniso_U_22
_atom_site_aniso_U_33
_atom_site_aniso_U_12
_atom_site_aniso_U_13
_atom_site_aniso_U_23
Br1 0.01166(9) 0.01811(10) 0.01107(9) -0.00309(7) -0.00476(6) -0.00296(7)
Br2 0.01478(9) 0.01084(9) 0.01981(10) 0.00335(7) -0.00748(7) -0.00252(7)
N1 0.0118(7) 0.0080(7) 0.0074(7) -0.0003(5) -0.0033(5) -0.0021(5)
N2 0.0103(7) 0.0094(7) 0.0078(7) 0.0003(5) -0.0034(5) 0.0002(5)
N3 0.0106(7) 0.0110(7) 0.0071(7) 0.0006(6) -0.0029(5) -0.0011(6)
N4 0.0110(7) 0.0075(7) 0.0081(7) 0.0003(5) -0.0035(5) -0.0025(5)
O1 0.0161(6) 0.0102(6) 0.0087(6) 0.0007(5) -0.0041(5) -0.0014(5)
Si1 0.0121(2) 0.0138(2) 0.0074(2) 0.00036(19) -0.00324(18) -0.00082(18)
C1 0.0077(8) 0.0091(8) 0.0109(8) -0.0009(6) -0.0008(6) -0.0035(6)
C2 0.0075(8) 0.0098(8) 0.0085(8) -0.0008(6) -0.0003(6) -0.0020(6)
C3 0.0089(8) 0.0107(8) 0.0111(8) -0.0004(6) -0.0003(6) -0.0051(7)
C4 0.0105(8) 0.0134(8) 0.0118(8) -0.0005(7) -0.0014(7) -0.0041(7)
C5 0.0197(9) 0.0144(9) 0.0146(9) 0.0016(7) -0.0048(7) -0.0009(7)
C6 0.0163(9) 0.0289(11) 0.0129(9) -0.0040(8) -0.0011(7) -0.0004(8)
C7 0.0195(10) 0.0220(10) 0.0120(9) -0.0012(8) -0.0027(7) -0.0055(8)
C11 0.0114(8) 0.0076(8) 0.0067(7) -0.0027(6) -0.0006(6) -0.0013(6)
C12 0.0098(8) 0.0074(8) 0.0100(8) -0.0004(6) -0.0007(6) -0.0013(6)
C13 0.0101(8) 0.0113(8) 0.0094(8) -0.0035(6) -0.0025(6) -0.0014(6)
C14 0.0147(9) 0.0138(9) 0.0095(8) -0.0021(7) 0.0001(7) -0.0049(7)
C15 0.0113(8) 0.0119(8) 0.0141(9) 0.0009(7) 0.0009(7) -0.0040(7)
C16 0.0095(8) 0.0100(8) 0.0115(8) -0.0012(6) -0.0025(6) -0.0018(7)
C21 0.0117(8) 0.0077(8) 0.0073(8) 0.0000(6) 0.0005(6) -0.0020(6)
C22 0.0099(8) 0.0117(8) 0.0097(8) -0.0027(6) -0.0010(6) -0.0033(7)
C23 0.0093(8) 0.0119(8) 0.0086(8) 0.0016(6) -0.0007(6) -0.0021(6)
C24 0.0144(8) 0.0090(8) 0.0120(8) -0.0021(7) 0.0018(7) -0.0029(7)
C25 0.0121(8) 0.0145(9) 0.0134(8) -0.0041(7) -0.0009(7) -0.0059(7)
C26 0.0090(8) 0.0125(8) 0.0104(8) 0.0015(6) -0.0019(6) -0.0041(7)

loop_
_atom_type_symbol
_atom_type_description
_atom_type_scat_dispersion_real
_atom_type_scat_dispersion_imag
_atom_type_scat_source
C C 0.0033 0.0016 'International Tables Vol C Tables 4.2.6.8 and 6.1.1.4'
H H 0.0000 0.0000 'International Tables Vol C Tables 4.2.6.8 and 6.1.1.4'
N N 0.0061 0.0033 'International Tables Vol C Tables 4.2.6.8 and 6.1.1.4'
O O 0.0106 0.0060 'International Tables Vol C Tables 4.2.6.8 and 6.1.1.4'
Si Si 0.0817 0.0704 'International Tables Vol C Tables 4.2.6.8 and 6.1.1.4'
Br Br -0.2901 2.4595 'International Tables Vol C Tables 4.2.6.8 and 6.1.1.4'

loop_
_geom_angle_atom_site_label_1
_geom_angle_atom_site_label_2
_geom_angle_atom_site_label_3
_geom_angle
N2 N1 C1 124.72(14)
N2 N1 C11 115.64(13)
C1 N1 C11 118.37(13)
C2 N2 N1 113.89(14)
C2 N3 N4 114.19(14)
N3 N4 C1 124.43(14)
N3 N4 C21 115.78(13)
C1 N4 C21 118.41(13)
C5 Si1 C7 110.42(9)
C5 Si1 C6 111.63(9)
C7 Si1 C6 111.86(9)
C5 Si1 C4 109.17(8)
C7 Si1 C4 109.03(9)
C6 Si1 C4 104.51(8)
O1 C1 N1 123.03(15)
O1 C1 N4 123.44(15)
N1 C1 N4 113.53(14)
N2 C2 N3 128.66(15)
N2 C2 C3 115.68(15)
N3 C2 C3 115.62(15)
C4 C3 C2 176.11(19)
C3 C4 Si1 171.56(16)
Si1 C5 H5A 109.5
Si1 C5 H5B 109.5
H5A C5 H5B 109.5
Si1 C5 H5C 109.5
H5A C5 H5C 109.5
H5B C5 H5C 109.5
Si1 C6 H6A 109.5
Si1 C6 H6B 109.5
H6A C6 H6B 109.5
Si1 C6 H6C 109.5
H6A C6 H6C 109.5
H6B C6 H6C 109.5
Si1 C7 H7A 109.5
Si1 C7 H7B 109.5
H7A C7 H7B 109.5
Si1 C7 H7C 109.5
H7A C7 H7C 109.5
H7B C7 H7C 109.5
C16 C11 C12 121.84(16)
C16 C11 N1 119.32(15)
C12 C11 N1 118.83(15)
C13 C12 C11 117.99(15)
C13 C12 H12 121.0
C11 C12 H12 121.0
C12 C13 C14 121.80(16)
C12 C13 Br1 119.34(13)
C14 C13 Br1 118.86(13)
C15 C14 C13 118.81(16)
C15 C14 H14 120.6
C13 C14 H14 120.6
C14 C15 C16 121.17(16)
C14 C15 H15 119.4
C16 C15 H15 119.4
C11 C16 C15 118.37(16)
C11 C16 H16 120.8
C15 C16 H16 120.8
C26 C21 C22 121.67(16)
C26 C21 N4 119.49(15)
C22 C21 N4 118.81(15)
C23 C22 C21 117.67(16)
C23 C22 H22 121.2
C21 C22 H22 121.2
C22 C23 C24 122.57(16)
C22 C23 Br2 118.41(13)
C24 C23 Br2 119.02(13)
C25 C24 C23 118.17(16)
C25 C24 H24 120.9
C23 C24 H24 120.9
C24 C25 C26 121.14(16)
C24 C25 H25 119.4
C26 C25 H25 119.4
C21 C26 C25 118.76(16)
C21 C26 H26 120.6
C25 C26 H26 120.6

loop_
_geom_bond_atom_site_label_1
_geom_bond_atom_site_label_2
_geom_bond_distance
Br1 C13 1.8959(17)
Br2 C23 1.8984(17)
N1 N2 1.3755(19)
N1 C1 1.394(2)
N1 C11 1.440(2)
N2 C2 1.338(2)
N3 C2 1.340(2)
N3 N4 1.3717(19)
N4 C1 1.399(2)
N4 C21 1.439(2)
O1 C1 1.207(2)
Si1 C5 1.8599(19)
Si1 C7 1.861(2)
Si1 C6 1.865(2)
Si1 C4 1.8670(18)
C2 C3 1.444(2)
C3 C4 1.203(2)
C5 H5A 0.98
C5 H5B 0.98
C5 H5C 0.98
C6 H6A 0.98
C6 H6B 0.98
C6 H6C 0.98
C7 H7A 0.98
C7 H7B 0.98
C7 H7C 0.98
C11 C16 1.388(2)
C11 C12 1.394(2)
C12 C13 1.384(2)
C12 H12 0.95
C13 C14 1.390(2)
C14 C15 1.385(2)
C14 H14 0.95
C15 C16 1.394(2)
C15 H15 0.95
C16 H16 0.95
C21 C26 1.389(2)
C21 C22 1.391(2)
C22 C23 1.382(2)
C22 H22 0.95
C23 C24 1.391(2)
C24 C25 1.386(2)
C24 H24 0.95
C25 C26 1.391(2)
C25 H25 0.95
C26 H26 0.95

loop_
_geom_torsion_atom_site_label_1
_geom_torsion_atom_site_label_2
_geom_torsion_atom_site_label_3
_geom_torsion_atom_site_label_4
_geom_torsion
C1 N1 N2 C2 4.8(2)
C11 N1 N2 C2 171.61(14)
C2 N3 N4 C1 -4.3(2)
C2 N3 N4 C21 -170.65(14)
N2 N1 C1 O1 171.95(16)
C11 N1 C1 O1 5.4(2)
N2 N1 C1 N4 -8.7(2)
C11 N1 C1 N4 -175.18(14)
N3 N4 C1 O1 -172.21(16)
C21 N4 C1 O1 -6.2(2)
N3 N4 C1 N1 8.4(2)
C21 N4 C1 N1 174.41(14)
N1 N2 C2 N3 0.2(2)
N1 N2 C2 C3 178.16(14)
N4 N3 C2 N2 -0.4(2)
N4 N3 C2 C3 -178.36(14)
N2 N1 C11 C16 -45.5(2)
C1 N1 C11 C16 122.21(17)
N2 N1 C11 C12 135.55(16)
C1 N1 C11 C12 -56.7(2)
C16 C11 C12 C13 -0.7(2)
N1 C11 C12 C13 178.16(14)
C11 C12 C13 C14 1.5(3)
C11 C12 C13 Br1 -178.76(12)
C12 C13 C14 C15 -1.3(3)
Br1 C13 C14 C15 178.99(13)
C13 C14 C15 C16 0.2(3)
C12 C11 C16 C15 -0.2(3)
N1 C11 C16 C15 -179.11(15)
C14 C15 C16 C11 0.5(3)
N3 N4 C21 C26 42.2(2)
C1 N4 C21 C26 -125.03(17)
N3 N4 C21 C22 -139.75(16)
C1 N4 C21 C22 53.0(2)
C26 C21 C22 C23 1.1(2)
N4 C21 C22 C23 -176.91(15)
C21 C22 C23 C24 -1.2(3)
C21 C22 C23 Br2 179.25(12)
C22 C23 C24 C25 0.5(3)
Br2 C23 C24 C25 -179.98(13)
C23 C24 C25 C26 0.4(3)
C22 C21 C26 C25 -0.3(3)
N4 C21 C26 C25 177.71(15)
C24 C25 C26 C21 -0.5(3)
